data_8102603
loop_
_publ_author_name
'Xiaochuan Li'
'Bingcai Wang'
'Young-A Son'
'Jiange Wang'
'Sheng Wang'

_publ_section_title
;
 Crystal structure of 8-methoxy-2-oxo-2H-chromene-3-carboxylic acid,
 C11H8O5
;
_journal_issue 1
_journal_name_full 'Zeitschrift f\"ur Kristallographie - New Crystal Structures'
_journal_page_first 65
_journal_volume 225
_journal_year 2010
_chemical_formula_sum 'C11 H8 O5'
_chemical_formula_weight 220.17
_space_group_IT_number 14
_symmetry_cell_setting monoclinic
_symmetry_space_group_name_Hall '-P 2ybc'
_symmetry_space_group_name_H-M 'P 1 21/c 1'
_atom_sites_solution_hydrogens geom
_atom_sites_solution_primary direct
_atom_sites_solution_secondary difmap
_audit_creation_method SHELXL-97
_cell_angle_alpha 90.00
_cell_angle_beta 100.4680(10)
_cell_angle_gamma 90.00
_cell_formula_units_Z 4
_cell_length_a 5.1525(6)
_cell_length_b 19.922(2)
_cell_length_c 9.4581(11)
_cell_measurement_reflns_used 3718
_cell_measurement_temperature 296(2)
_cell_measurement_theta_max 28.25
_cell_measurement_theta_min 2.42
_cell_volume 954.70(18)
_computing_cell_refinement 'Bruker SMART'
_computing_data_collection 'Bruker SMART'
_computing_data_reduction 'Bruker SAINT'
_computing_molecular_graphics 'Bruker SHELXTL'
_computing_publication_material 'Bruker SHELXTL'
_computing_structure_refinement 'SHELXL-97 (Sheldrick, 1997)'
_computing_structure_solution 'SHELXS-97 (Sheldrick, 1990)'
_diffrn_ambient_temperature 296(2)
_diffrn_measured_fraction_theta_full 0.999
_diffrn_measured_fraction_theta_max 0.999
_diffrn_measurement_device_type 'CCD area detector'
_diffrn_measurement_method 'phi and omega scans'
_diffrn_radiation_monochromator graphite
_diffrn_radiation_source 'fine-focus sealed tube'
_diffrn_radiation_type MoK\a
_diffrn_radiation_wavelength 0.71073
_diffrn_reflns_av_R_equivalents 0.0142
_diffrn_reflns_av_sigmaI/netI 0.0113
_diffrn_reflns_limit_h_max 6
_diffrn_reflns_limit_h_min -6
_diffrn_reflns_limit_k_max 24
_diffrn_reflns_limit_k_min -24
_diffrn_reflns_limit_l_max 11
_diffrn_reflns_limit_l_min -11
_diffrn_reflns_number 7127
_diffrn_reflns_theta_full 25.50
_diffrn_reflns_theta_max 25.50
_diffrn_reflns_theta_min 2.42
_exptl_absorpt_coefficient_mu 0.123
_exptl_absorpt_correction_T_max 0.9699
_exptl_absorpt_correction_T_min 0.9489
_exptl_absorpt_correction_type multi-scan
_exptl_absorpt_process_details sadabs
_exptl_crystal_colour yellow
_exptl_crystal_density_diffrn 1.532
_exptl_crystal_density_method 'not measured'
_exptl_crystal_description block
_exptl_crystal_F_000 456
_exptl_crystal_size_max 0.43
_exptl_crystal_size_mid 0.41
_exptl_crystal_size_min 0.25
_refine_diff_density_max 0.219
_refine_diff_density_min -0.258
_refine_diff_density_rms 0.039
_refine_ls_extinction_method none
_refine_ls_goodness_of_fit_ref 1.037
_refine_ls_hydrogen_treatment constr
_refine_ls_matrix_type full
_refine_ls_number_parameters 147
_refine_ls_number_reflns 1770
_refine_ls_number_restraints 0
_refine_ls_restrained_S_all 1.037
_refine_ls_R_factor_all 0.0396
_refine_ls_R_factor_gt 0.0355
_refine_ls_shift/su_max 0.000
_refine_ls_shift/su_mean 0.000
_refine_ls_structure_factor_coef Fsqd
_refine_ls_weighting_details 'calc w=1/[\s^2^(Fo^2^)+(0.0521P)^2^+0.2876P] where P=(Fo^2^+2Fc^2^)/3'
_refine_ls_weighting_scheme calc
_refine_ls_wR_factor_gt 0.0958
_refine_ls_wR_factor_ref 0.1002
_reflns_number_gt 1570
_reflns_number_total 1770
_reflns_threshold_expression >2sigma(I)
_cod_data_source_file 1267-2832.cff
_cod_data_source_block a
_cod_depositor_comments
;
The following automatic conversions were performed:
'_symmetry_cell_setting' value 'Monoclinic' changed to 'monoclinic'
according to '/home/saulius/struct/CIF-dictionaries/cif_core.dic'
dictionary named 'cif_core.dic' version 2.4.1 from 2010-06-29.

Automatic conversion script
Id: cif_fix_enum 1555 2011-01-17 13:19:09Z saulius 
;
_cod_original_cell_volume 954.70(19)
_cod_original_sg_symbol_H-M P2(1)/c
_cod_database_code 8102603

loop_
_symmetry_equiv_pos_as_xyz
'x, y, z'
'-x, y+1/2, -z+1/2'
'-x, -y, -z'
'x, -y-1/2, z-1/2'

loop_
_atom_site_label
_atom_site_type_symbol
_atom_site_fract_x
_atom_site_fract_y
_atom_site_fract_z
_atom_site_U_iso_or_equiv
_atom_site_adp_type
_atom_site_occupancy
_atom_site_symmetry_multiplicity
_atom_site_calc_flag
_atom_site_refinement_flags
_atom_site_disorder_assembly
_atom_site_disorder_group
C1 C 0.3959(3) 0.37661(7) 0.13286(14) 0.0352(3) Uani 1 1 d . . .
C2 C 0.6080(2) 0.42137(7) 0.20082(14) 0.0313(3) Uani 1 1 d . . .
C3 C 0.6494(3) 0.43188(7) 0.34411(14) 0.0326(3) Uani 1 1 d . . .
H3 H 0.7844 0.4607 0.3851 0.039 Uiso 1 1 calc R . .
C4 C 0.4921(3) 0.40014(7) 0.43518(14) 0.0324(3) Uani 1 1 d . . .
C5 C 0.5312(3) 0.40917(8) 0.58523(15) 0.0401(3) Uani 1 1 d . . .
H5 H 0.6623 0.4379 0.6308 0.048 Uiso 1 1 calc R . .
C6 C 0.3740(3) 0.37515(8) 0.66356(15) 0.0444(4) Uani 1 1 d . . .
H6 H 0.3978 0.3816 0.7625 0.053 Uiso 1 1 calc R . .
C7 C 0.1783(3) 0.33084(8) 0.59677(15) 0.0419(4) Uani 1 1 d . . .
H7 H 0.0763 0.3076 0.6522 0.050 Uiso 1 1 calc R . .
C8 C 0.1346(3) 0.32112(7) 0.44921(15) 0.0353(3) Uani 1 1 d . . .
C9 C 0.2949(3) 0.35675(6) 0.36953(13) 0.0309(3) Uani 1 1 d . . .
C10 C 0.7784(3) 0.45531(7) 0.11148(14) 0.0326(3) Uani 1 1 d . . .
C11 C -0.2023(3) 0.23872(8) 0.44923(19) 0.0511(4) Uani 1 1 d . . .
H11A H -0.0871 0.2082 0.5093 0.077 Uiso 1 1 calc R . .
H11B H -0.3285 0.2137 0.3823 0.077 Uiso 1 1 calc R . .
H11C H -0.2932 0.2662 0.5079 0.077 Uiso 1 1 calc R . .
O1 O 0.25075(18) 0.34567(5) 0.22442(9) 0.0367(3) Uani 1 1 d . . .
O2 O 0.3318(2) 0.36349(7) 0.00816(11) 0.0612(4) Uani 1 1 d . . .
O3 O 0.7349(2) 0.44790(6) -0.02267(11) 0.0480(3) Uani 1 1 d . . .
O4 O 0.9657(2) 0.49106(6) 0.17925(11) 0.0475(3) Uani 1 1 d . . .
H4 H 1.0378 0.5113 0.1215 0.071 Uiso 1 1 calc R . .
O5 O -0.0497(2) 0.28061(6) 0.37172(11) 0.0473(3) Uani 1 1 d . . .

loop_
_atom_site_aniso_label
_atom_site_aniso_U_11
_atom_site_aniso_U_22
_atom_site_aniso_U_33
_atom_site_aniso_U_23
_atom_site_aniso_U_13
_atom_site_aniso_U_12
C1 0.0372(7) 0.0435(8) 0.0271(7) 0.0004(6) 0.0120(6) -0.0051(6)
C2 0.0304(6) 0.0345(7) 0.0303(7) 0.0025(5) 0.0085(5) 0.0008(5)
C3 0.0330(7) 0.0329(7) 0.0320(7) 0.0008(5) 0.0059(5) -0.0011(5)
C4 0.0360(7) 0.0338(7) 0.0282(7) 0.0020(5) 0.0078(5) 0.0026(5)
C5 0.0481(8) 0.0427(8) 0.0293(7) -0.0013(6) 0.0068(6) -0.0004(6)
C6 0.0553(9) 0.0536(9) 0.0259(7) 0.0032(6) 0.0119(6) 0.0053(7)
C7 0.0454(8) 0.0495(9) 0.0352(8) 0.0107(6) 0.0190(6) 0.0045(7)
C8 0.0347(7) 0.0371(7) 0.0357(7) 0.0055(6) 0.0106(6) 0.0020(6)
C9 0.0338(7) 0.0344(7) 0.0260(6) 0.0029(5) 0.0089(5) 0.0031(5)
C10 0.0319(7) 0.0357(7) 0.0312(7) 0.0026(5) 0.0087(5) -0.0002(5)
C11 0.0436(8) 0.0468(9) 0.0662(11) 0.0161(8) 0.0189(7) -0.0056(7)
O1 0.0395(5) 0.0454(6) 0.0268(5) -0.0011(4) 0.0100(4) -0.0105(4)
O2 0.0651(8) 0.0924(10) 0.0285(6) -0.0099(6) 0.0152(5) -0.0375(7)
O3 0.0494(6) 0.0662(7) 0.0311(6) 0.0007(5) 0.0143(5) -0.0163(5)
O4 0.0455(6) 0.0598(7) 0.0383(6) 0.0038(5) 0.0106(5) -0.0203(5)
O5 0.0474(6) 0.0528(7) 0.0439(6) 0.0051(5) 0.0141(5) -0.0152(5)

loop_
_atom_type_symbol
_atom_type_description
_atom_type_scat_dispersion_real
_atom_type_scat_dispersion_imag
_atom_type_scat_source
C C 0.0033 0.0016 'International Tables Vol C Tables 4.2.6.8 and 6.1.1.4'
H H 0.0000 0.0000 'International Tables Vol C Tables 4.2.6.8 and 6.1.1.4'
O O 0.0106 0.0060 'International Tables Vol C Tables 4.2.6.8 and 6.1.1.4'

loop_
_geom_angle_atom_site_label_1
_geom_angle_atom_site_label_2
_geom_angle_atom_site_label_3
_geom_angle
_geom_angle_site_symmetry_1
_geom_angle_site_symmetry_3
_geom_angle_publ_flag
O2 C1 O1 115.80(12) . . ?
O2 C1 C2 128.08(12) . . ?
O1 C1 C2 116.12(11) . . ?
C3 C2 C1 120.28(12) . . ?
C3 C2 C10 119.87(12) . . ?
C1 C2 C10 119.85(11) . . ?
C2 C3 C4 122.12(12) . . ?
C2 C3 H3 118.9 . . ?
C4 C3 H3 118.9 . . ?
C9 C4 C5 119.23(12) . . ?
C9 C4 C3 116.94(12) . . ?
C5 C4 C3 123.81(13) . . ?
C6 C5 C4 119.39(14) . . ?
C6 C5 H5 120.3 . . ?
C4 C5 H5 120.3 . . ?
C5 C6 C7 120.98(13) . . ?
C5 C6 H6 119.5 . . ?
C7 C6 H6 119.5 . . ?
C8 C7 C6 120.91(13) . . ?
C8 C7 H7 119.5 . . ?
C6 C7 H7 119.5 . . ?
O5 C8 C7 126.66(13) . . ?
O5 C8 C9 115.63(12) . . ?
C7 C8 C9 117.71(13) . . ?
O1 C9 C4 121.52(12) . . ?
O1 C9 C8 116.70(12) . . ?
C4 C9 C8 121.77(12) . . ?
O3 C10 O4 123.61(12) . . ?
O3 C10 C2 120.32(12) . . ?
O4 C10 C2 116.07(11) . . ?
O5 C11 H11A 109.5 . . ?
O5 C11 H11B 109.5 . . ?
H11A C11 H11B 109.5 . . ?
O5 C11 H11C 109.5 . . ?
H11A C11 H11C 109.5 . . ?
H11B C11 H11C 109.5 . . ?
C9 O1 C1 122.99(10) . . ?
C10 O4 H4 109.5 . . ?
C8 O5 C11 117.70(12) . . ?

loop_
_geom_bond_atom_site_label_1
_geom_bond_atom_site_label_2
_geom_bond_distance
_geom_bond_site_symmetry_2
_geom_bond_publ_flag
C1 O2 1.1946(17) . ?
C1 O1 1.3874(15) . ?
C1 C2 1.4653(19) . ?
C2 C3 1.3494(18) . ?
C2 C10 1.4874(17) . ?
C3 C4 1.4328(18) . ?
C3 H3 0.9300 . ?
C4 C9 1.3913(19) . ?
C4 C5 1.4082(19) . ?
C5 C6 1.372(2) . ?
C5 H5 0.9300 . ?
C6 C7 1.401(2) . ?
C6 H6 0.9300 . ?
C7 C8 1.386(2) . ?
C7 H7 0.9300 . ?
C8 O5 1.3555(17) . ?
C8 C9 1.4070(18) . ?
C9 O1 1.3677(15) . ?
C10 O3 1.2564(16) . ?
C10 O4 1.2743(16) . ?
C11 O5 1.4358(17) . ?
C11 H11A 0.9600 . ?
C11 H11B 0.9600 . ?
C11 H11C 0.9600 . ?
O4 H4 0.8200 . ?

loop_
_geom_hbond_atom_site_label_D
_geom_hbond_atom_site_label_H
_geom_hbond_atom_site_label_A
_geom_hbond_distance_DH
_geom_hbond_distance_HA
_geom_hbond_distance_DA
_geom_hbond_angle_DHA
_geom_hbond_site_symmetry_A
O4 H4 O3 0.82 1.82 2.6234(14) 167.0 3_765

loop_
_geom_torsion_atom_site_label_1
_geom_torsion_atom_site_label_2
_geom_torsion_atom_site_label_3
_geom_torsion_atom_site_label_4
_geom_torsion
_geom_torsion_site_symmetry_1
_geom_torsion_site_symmetry_2
_geom_torsion_site_symmetry_3
_geom_torsion_site_symmetry_4
_geom_torsion_publ_flag
O2 C1 C2 C3 178.26(16) . . . . ?
O1 C1 C2 C3 -1.55(19) . . . . ?
O2 C1 C2 C10 -1.8(2) . . . . ?
O1 C1 C2 C10 178.41(11) . . . . ?
C1 C2 C3 C4 0.3(2) . . . . ?
C10 C2 C3 C4 -179.62(12) . . . . ?
C2 C3 C4 C9 0.91(19) . . . . ?
C2 C3 C4 C5 179.18(13) . . . . ?
C9 C4 C5 C6 -0.1(2) . . . . ?
C3 C4 C5 C6 -178.33(13) . . . . ?
C4 C5 C6 C7 1.0(2) . . . . ?
C5 C6 C7 C8 -1.2(2) . . . . ?
C6 C7 C8 O5 -179.06(14) . . . . ?
C6 C7 C8 C9 0.6(2) . . . . ?
C5 C4 C9 O1 -179.28(12) . . . . ?
C3 C4 C9 O1 -0.93(19) . . . . ?
C5 C4 C9 C8 -0.6(2) . . . . ?
C3 C4 C9 C8 177.78(12) . . . . ?
O5 C8 C9 O1 -1.24(18) . . . . ?
C7 C8 C9 O1 179.11(12) . . . . ?
O5 C8 C9 C4 179.99(12) . . . . ?
C7 C8 C9 C4 0.3(2) . . . . ?
C3 C2 C10 O3 -177.22(13) . . . . ?
C1 C2 C10 O3 2.8(2) . . . . ?
C3 C2 C10 O4 2.95(19) . . . . ?
C1 C2 C10 O4 -177.01(12) . . . . ?
C4 C9 O1 C1 -0.4(2) . . . . ?
C8 C9 O1 C1 -179.13(12) . . . . ?
O2 C1 O1 C9 -178.26(14) . . . . ?
C2 C1 O1 C9 1.57(19) . . . . ?
C7 C8 O5 C11 -5.8(2) . . . . ?
C9 C8 O5 C11 174.59(12) . . . . ?

loop_
_cod_related_entry_id
_cod_related_entry_database
_cod_related_entry_code
1 ChemSpider 204588
